data_7127039
loop_
_publ_author_name
'Sekine, Yoshihiro'
'Chen, Jian'
'Eguchi, Naoki'
'Miyasaka, Hitoshi'

_publ_section_title
;
 Fine tuning of intra-lattice electron transfers through site doping in
 tetraoxolene-bridged iron honeycomb layers.
;
_journal_issue 74
_journal_name_full 'Chemical communications (Cambridge, England)'
_journal_page_first 10867
_journal_page_last 10870
_journal_paper_doi 10.1039/d0cc03808c
_journal_volume 56
_journal_year 2020
_chemical_formula_moiety 'C18 Cl4.55 F1.45 Fe2 O12, 2(C12 H28 N)'
_chemical_formula_sum 'C42 H56 Cl4.55 F1.45 Fe2 N2 O12'
_chemical_formula_weight 1081.43
_space_group_crystal_system monoclinic
_space_group_IT_number 14
_space_group_name_Hall '-P 2yn'
_space_group_name_H-M_alt 'P 1 21/n 1'
_atom_sites_solution_hydrogens geom
_atom_sites_solution_primary dual
_audit_creation_date 2020-07-28
_audit_creation_method
;
Olex2 1.3
(compiled Nov 21 2019 18:19:11 for OlexSys, GUI svn.r6003)
;
_audit_update_record
;
2020-08-04 deposited with the CCDC.	2020-08-06 downloaded from the CCDC.
;
_cell_angle_alpha 90
_cell_angle_beta 100.998(6)
_cell_angle_gamma 90
_cell_formula_units_Z 2
_cell_length_a 10.5632(6)
_cell_length_b 21.1362(10)
_cell_length_c 12.2412(8)
_cell_measurement_reflns_used 8645
_cell_measurement_temperature 103.15
_cell_measurement_theta_max 30.6900
_cell_measurement_theta_min 2.1880
_cell_volume 2682.8(3)
_computing_cell_refinement 'CrysAlisPro 1.171.39.46 (Rigaku OD, 2018)'
_computing_data_collection 'CrysAlisPro 1.171.39.46 (Rigaku OD, 2018)'
_computing_data_reduction 'CrysAlisPro 1.171.39.46 (Rigaku OD, 2018)'
_computing_molecular_graphics 'Olex2 1.3 (Dolomanov et al., 2009)'
_computing_publication_material 'Olex2 1.3 (Dolomanov et al., 2009)'
_computing_structure_refinement 'SHELXL 2014/7 (Sheldrick, 2015)'
_computing_structure_solution 'SHELXT 2014/5 (Sheldrick, 2014)'
_diffrn_ambient_temperature 103.15
_diffrn_detector 'CCD plate'
_diffrn_measured_fraction_theta_full 0.989
_diffrn_measured_fraction_theta_max 0.976
_diffrn_measurement_details
;
List of Runs (angles in degrees, time in seconds):

  # Type    Start    End  Width  t~exp~   \w     \q     \k     \f   Frames
#--------------------------------------------------------------------------
  1  \w   -110.00  70.00   0.50   10.00    --  -20.00  45.00   0.00  360
  2  \w   -110.00  70.00   0.50   10.00    --  -20.00  45.00  90.00  360
;
_diffrn_measurement_device 'abstract diffractometer'
_diffrn_measurement_device_type 'dtrek-CrysAlisPro-abstract goniometer imported rigaku-d*trek images'
_diffrn_measurement_method '\w scans'
_diffrn_orient_matrix_type 'CrysAlisPro convention (1999,Acta A55,543-557)'
_diffrn_orient_matrix_UB_11 -0.0613208000
_diffrn_orient_matrix_UB_12 0.0134784000
_diffrn_orient_matrix_UB_13 0.0008995000
_diffrn_orient_matrix_UB_21 -0.0079579000
_diffrn_orient_matrix_UB_22 -0.0209376000
_diffrn_orient_matrix_UB_23 0.0434071000
_diffrn_orient_matrix_UB_31 0.0293273000
_diffrn_orient_matrix_UB_32 0.0224759000
_diffrn_orient_matrix_UB_33 0.0399934000
_diffrn_radiation_monochromator graphite
_diffrn_radiation_probe x-ray
_diffrn_radiation_type 'Mo K\a'
_diffrn_radiation_wavelength 0.71073
_diffrn_reflns_av_R_equivalents 0.0303
_diffrn_reflns_av_unetI/netI 0.0293
_diffrn_reflns_Laue_measured_fraction_full 0.989
_diffrn_reflns_Laue_measured_fraction_max 0.976
_diffrn_reflns_limit_h_max 12
_diffrn_reflns_limit_h_min -13
_diffrn_reflns_limit_k_max 27
_diffrn_reflns_limit_k_min -27
_diffrn_reflns_limit_l_max 15
_diffrn_reflns_limit_l_min -12
_diffrn_reflns_number 21209
_diffrn_reflns_point_group_measured_fraction_full 0.989
_diffrn_reflns_point_group_measured_fraction_max 0.976
_diffrn_reflns_theta_full 25.242
_diffrn_reflns_theta_max 27.498
_diffrn_reflns_theta_min 2.528
_diffrn_source 'fine-focus sealed X-ray tube'
_diffrn_source_type 'Enhance (Mo) X-ray Source'
_exptl_absorpt_coefficient_mu 0.826
_exptl_absorpt_correction_T_max 1.00000
_exptl_absorpt_correction_T_min 0.42387
_exptl_absorpt_correction_type multi-scan
_exptl_absorpt_process_details
;
CrysAlisPro 1.171.39.46 (Rigaku Oxford Diffraction, 2018)
Empirical absorption correction using spherical harmonics,
 implemented in SCALE3 ABSPACK scaling algorithm.
;
_exptl_crystal_colour black
_exptl_crystal_colour_primary black
_exptl_crystal_density_diffrn 1.339
_exptl_crystal_description hexagonal
_exptl_crystal_F_000 1121
_exptl_crystal_size_max 0.241
_exptl_crystal_size_mid 0.148
_exptl_crystal_size_min 0.067
_refine_diff_density_max 0.832
_refine_diff_density_min -0.463
_refine_diff_density_rms 0.086
_refine_ls_extinction_method none
_refine_ls_goodness_of_fit_ref 1.088
_refine_ls_hydrogen_treatment constr
_refine_ls_matrix_type full
_refine_ls_number_parameters 320
_refine_ls_number_reflns 6006
_refine_ls_number_restraints 8
_refine_ls_restrained_S_all 1.089
_refine_ls_R_factor_all 0.0830
_refine_ls_R_factor_gt 0.0588
_refine_ls_shift/su_max 0.001
_refine_ls_shift/su_mean 0.000
_refine_ls_structure_factor_coef Fsqd
_refine_ls_weighting_details 'w=1/[\s^2^(Fo^2^)+(0.0619P)^2^+4.3107P] where P=(Fo^2^+2Fc^2^)/3'
_refine_ls_weighting_scheme calc
_refine_ls_wR_factor_gt 0.1467
_refine_ls_wR_factor_ref 0.1597
_reflns_Friedel_coverage 0.000
_reflns_number_gt 4476
_reflns_number_total 6006
_reflns_threshold_expression 'I > 2\s(I)'
_cod_data_source_file d0cc03808c2.cif
_cod_data_source_block F-024-d_CCDC-2014815_R1
_cod_depositor_comments 'Adding full bibliography for 7127029--7127048.cif.'
_cod_database_code 7127039
_shelx_shelxl_version_number 2014/7
_chemical_oxdiff_formula 'C42 H56 Cl4.55 F1.45 Fe2 N2 O12'
_shelx_space_group_comment
;
The symmetry employed for this shelxl refinement is uniquely defined
by the following loop, which should always be used as a source of
symmetry information in preference to the above space-group names.
They are only intended as comments.
;
_reflns_odcompleteness_completeness 86.87
_reflns_odcompleteness_iscentric 1
_reflns_odcompleteness_theta 30.90
_olex2_refinement_description
;
1. Fixed Uiso
 At 1.2 times of:
  All C(H,H) groups
 At 1.5 times of:
  All C(H,H,H) groups
2. Restrained distances
 C3-F1
 1.33 with sigma of 0.02
 C6-F2
 1.4 with sigma of 0.02
3. Rigid bond restraints
 F2, Cl2
 with sigma for 1-2 distances of 0.01 and sigma for 1-3 distances of 0.01
4. Uiso/Uaniso restraints and constraints
F2 \\sim Cl2: within 1.7A with sigma of 0.04 and sigma for terminal atoms of
0.08 within 1.7A
5. Others
 Fixed Sof: Cl1(0.76583) Cl2(0.76583) Cl3(0.74324) F2(0.23417) F3(0.25676)
 F1(0.23417)
6.a Secondary CH2 refined with riding coordinates:
 C19(H19A,H19B), C10(H10A,H10B), C20(H20A,H20B), C16(H16A,H16B), C13(H13A,
 H13B), C17(H17A,H17B), C11(H11A,H11B), C14(H14A,H14B)
6.b Idealised Me refined as rotating group:
 C21(H21A,H21B,H21C), C18(H18A,H18B,H18C), C15(H15A,H15B,H15C), C12(H12A,H12B,
 H12C)
;
_olex2_submission_special_instructions 'No special instructions were received'
_oxdiff_exptl_absorpt_empirical_details
;
Empirical correction (ABSPACK) includes:
- Absorption correction using spherical harmonics
- Frame scaling
- Detector area scaling
;
_oxdiff_exptl_absorpt_empirical_full_max 1.768
_oxdiff_exptl_absorpt_empirical_full_min 0.406

loop_
_space_group_symop_operation_xyz
'x, y, z'
'-x+1/2, y+1/2, -z+1/2'
'-x, -y, -z'
'x-1/2, -y-1/2, z-1/2'

loop_
_atom_site_label
_atom_site_type_symbol
_atom_site_fract_x
_atom_site_fract_y
_atom_site_fract_z
_atom_site_U_iso_or_equiv
_atom_site_adp_type
_atom_site_occupancy
_atom_site_site_symmetry_order
_atom_site_calc_flag
_atom_site_refinement_flags_posn
_atom_site_refinement_flags_adp
_atom_site_refinement_flags_occupancy
_atom_site_disorder_assembly
_atom_site_disorder_group
Fe1 Fe 1.04539(5) 0.31408(2) 0.49000(4) 0.03585(16) Uani 1 1 d . . . . .
Cl1 Cl 0.6658(3) 0.17036(14) 0.4049(2) 0.0454(5) Uani 0.7658 1 d . . P A 2
Cl2 Cl 0.9386(3) 0.32474(10) 0.07323(19) 0.0439(4) Uani 0.7658 1 d . U P B 2
Cl3 Cl 1.3015(2) 0.51881(12) 0.5141(2) 0.0472(5) Uani 0.7432 1 d . . P C 2
O5 O 1.1483(2) 0.39782(11) 0.4886(2) 0.0395(6) Uani 1 1 d . . . . .
O4 O 0.7006(2) 0.24123(11) 0.01908(18) 0.0385(6) Uani 1 1 d . . . . .
O1 O 1.0170(2) 0.31393(10) 0.32380(19) 0.0354(5) Uani 1 1 d . . . . .
O3 O 0.5817(2) 0.18422(11) 0.15613(19) 0.0379(5) Uani 1 1 d . . . . .
O6 O 1.0978(2) 0.61737(11) 0.5103(2) 0.0395(6) Uani 1 1 d . . . . .
O2 O 0.9041(2) 0.25060(11) 0.46042(19) 0.0377(5) Uani 1 1 d . . . . .
N00B N 0.3975(3) 0.35856(15) 0.2577(3) 0.0465(8) Uani 1 1 d . . . . .
C4 C 0.6866(3) 0.21256(15) 0.2013(3) 0.0332(7) Uani 1 1 d . . . . .
C9 C 1.0593(3) 0.56096(16) 0.5063(3) 0.0363(7) Uani 1 1 d . . . . .
C3 C 0.7393(3) 0.21322(15) 0.3152(3) 0.0347(7) Uani 1 1 d D . . . .
C5 C 0.7538(3) 0.24691(15) 0.1236(3) 0.0343(7) Uani 1 1 d . . . . .
C7 C 1.0857(3) 0.44761(16) 0.4954(3) 0.0359(7) Uani 1 1 d . . . . .
C2 C 0.8501(3) 0.24732(15) 0.3562(3) 0.0331(7) Uani 1 1 d . . . . .
C1 C 0.9149(3) 0.28334(15) 0.2781(3) 0.0336(7) Uani 1 1 d . . . . .
C6 C 0.8637(3) 0.28182(16) 0.1645(3) 0.0347(7) Uani 1 1 d D . . . .
C8 C 1.1367(3) 0.50832(17) 0.5040(3) 0.0394(8) Uani 1 1 d . . . . .
C19 C 0.3975(4) 0.28829(19) 0.2337(4) 0.0504(9) Uani 1 1 d . . . . .
H19A H 0.4809 0.2705 0.2721 0.060 Uiso 1 1 calc R U . . .
H19B H 0.3928 0.2825 0.1528 0.060 Uiso 1 1 calc R U . . .
C10 C 0.2718(4) 0.3873(2) 0.1949(4) 0.0587(11) Uani 1 1 d . . . . .
H10A H 0.2608 0.3745 0.1158 0.070 Uiso 1 1 calc R U . . .
H10B H 0.1995 0.3687 0.2248 0.070 Uiso 1 1 calc R U . . .
C20 C 0.2898(4) 0.2500(2) 0.2678(3) 0.0518(10) Uani 1 1 d . . . . .
H20A H 0.2062 0.2626 0.2216 0.062 Uiso 1 1 calc R U . . .
H20B H 0.2864 0.2591 0.3465 0.062 Uiso 1 1 calc R U . . .
C16 C 0.4034(4) 0.3710(2) 0.3816(3) 0.0526(10) Uani 1 1 d . . . . .
H16A H 0.4155 0.4170 0.3947 0.063 Uiso 1 1 calc R U . . .
H16B H 0.3188 0.3596 0.3994 0.063 Uiso 1 1 calc R U . . .
C13 C 0.5152(5) 0.3882(2) 0.2237(4) 0.0621(12) Uani 1 1 d . . . . .
H13A H 0.5927 0.3653 0.2623 0.075 Uiso 1 1 calc R U . . .
H13B H 0.5224 0.4325 0.2506 0.075 Uiso 1 1 calc R U . . .
C17 C 0.5073(5) 0.3365(2) 0.4626(4) 0.0614(12) Uani 1 1 d . . . . .
H17A H 0.5933 0.3459 0.4456 0.074 Uiso 1 1 calc R U . . .
H17B H 0.4929 0.2903 0.4568 0.074 Uiso 1 1 calc R U . . .
C21 C 0.3110(4) 0.1796(2) 0.2540(4) 0.0628(12) Uani 1 1 d . . . . .
H21A H 0.3072 0.1700 0.1751 0.094 Uiso 1 1 calc R U . . .
H21B H 0.2438 0.1557 0.2812 0.094 Uiso 1 1 calc R U . . .
H21C H 0.3958 0.1675 0.2966 0.094 Uiso 1 1 calc R U . . .
C11 C 0.2613(5) 0.4588(2) 0.1998(4) 0.0737(14) Uani 1 1 d . . . . .
H11A H 0.3316 0.4785 0.1685 0.088 Uiso 1 1 calc R U . . .
H11B H 0.2701 0.4726 0.2782 0.088 Uiso 1 1 calc R U . . .
C18 C 0.5004(5) 0.3595(2) 0.5808(4) 0.0712(14) Uani 1 1 d . . . . .
H18A H 0.4110 0.3574 0.5917 0.107 Uiso 1 1 calc R U . . .
H18B H 0.5313 0.4032 0.5903 0.107 Uiso 1 1 calc R U . . .
H18C H 0.5546 0.3324 0.6357 0.107 Uiso 1 1 calc R U . . .
C14 C 0.5166(6) 0.3886(2) 0.0994(5) 0.0789(16) Uani 1 1 d . . . . .
H14A H 0.4387 0.4103 0.0587 0.095 Uiso 1 1 calc R U . . .
H14B H 0.5160 0.3446 0.0715 0.095 Uiso 1 1 calc R U . . .
C15 C 0.6379(7) 0.4228(3) 0.0789(6) 0.105(2) Uani 1 1 d . . . . .
H15A H 0.6472 0.4164 0.0015 0.158 Uiso 1 1 calc R U . . .
H15B H 0.7137 0.4058 0.1290 0.158 Uiso 1 1 calc R U . . .
H15C H 0.6302 0.4682 0.0931 0.158 Uiso 1 1 calc R U . . .
C12 C 0.1309(7) 0.4800(3) 0.1335(7) 0.121(3) Uani 1 1 d . . . . .
H12A H 0.1236 0.4674 0.0555 0.181 Uiso 1 1 calc R U . . .
H12B H 0.1236 0.5261 0.1380 0.181 Uiso 1 1 calc R U . . .
H12C H 0.0616 0.4600 0.1643 0.181 Uiso 1 1 calc R U . . .
F2 F 0.926(2) 0.3059(8) 0.0917(15) 0.054(5) Uani 0.2342 1 d D U P B -2
F3 F 1.2627(17) 0.5138(10) 0.4866(17) 0.077(6) Uani 0.2568 1 d . . P C -2
F1 F 0.671(3) 0.1864(11) 0.389(2) 0.081(8) Uani 0.2342 1 d D . P A -2

loop_
_atom_site_aniso_label
_atom_site_aniso_U_11
_atom_site_aniso_U_22
_atom_site_aniso_U_33
_atom_site_aniso_U_23
_atom_site_aniso_U_13
_atom_site_aniso_U_12
Fe1 0.0388(3) 0.0383(3) 0.0287(3) -0.00015(19) 0.0021(2) 0.0012(2)
Cl1 0.0437(9) 0.0623(12) 0.0293(9) 0.0099(9) 0.0048(7) -0.0083(8)
Cl2 0.0476(9) 0.0530(12) 0.0308(9) 0.0033(7) 0.0068(6) -0.0150(8)
Cl3 0.0395(10) 0.0425(7) 0.0598(14) -0.0135(8) 0.0102(10) -0.0059(7)
O5 0.0369(13) 0.0405(12) 0.0408(14) -0.0043(10) 0.0066(11) 0.0017(10)
O4 0.0452(14) 0.0453(13) 0.0235(12) 0.0008(10) 0.0025(10) -0.0060(11)
O1 0.0382(13) 0.0384(12) 0.0281(12) 0.0010(9) 0.0021(10) -0.0022(10)
O3 0.0385(13) 0.0443(13) 0.0302(13) 0.0040(10) 0.0048(10) -0.0048(10)
O6 0.0385(13) 0.0375(12) 0.0417(14) -0.0002(10) 0.0051(11) -0.0025(10)
O2 0.0423(14) 0.0415(12) 0.0273(13) 0.0037(9) 0.0015(10) -0.0007(10)
N00B 0.0511(19) 0.0524(18) 0.0372(18) -0.0024(14) 0.0117(14) 0.0060(15)
C4 0.0357(18) 0.0348(16) 0.0281(17) 0.0008(13) 0.0038(14) 0.0024(13)
C9 0.0380(19) 0.0424(18) 0.0266(18) -0.0019(13) 0.0018(14) -0.0023(14)
C3 0.0390(19) 0.0383(17) 0.0276(18) 0.0073(13) 0.0087(14) 0.0010(14)
C5 0.0386(19) 0.0367(16) 0.0271(18) 0.0016(13) 0.0049(14) 0.0028(14)
C7 0.0344(18) 0.0425(18) 0.0299(18) -0.0031(13) 0.0033(14) 0.0006(14)
C2 0.0372(18) 0.0344(15) 0.0266(18) 0.0017(12) 0.0037(14) 0.0040(13)
C1 0.0379(19) 0.0323(15) 0.0300(18) 0.0024(13) 0.0046(14) 0.0018(13)
C6 0.0393(19) 0.0409(17) 0.0243(17) 0.0023(13) 0.0074(14) -0.0025(14)
C8 0.0306(18) 0.0464(19) 0.041(2) -0.0024(15) 0.0068(15) -0.0035(14)
C19 0.050(2) 0.054(2) 0.050(2) -0.0058(18) 0.0147(19) 0.0006(18)
C10 0.063(3) 0.065(3) 0.045(2) -0.0016(19) 0.002(2) 0.011(2)
C20 0.048(2) 0.069(3) 0.041(2) -0.0032(19) 0.0152(18) -0.0013(19)
C16 0.056(3) 0.061(2) 0.041(2) -0.0089(18) 0.0089(19) 0.0047(19)
C13 0.071(3) 0.048(2) 0.071(3) -0.006(2) 0.024(2) -0.007(2)
C17 0.061(3) 0.060(3) 0.058(3) 0.000(2) -0.003(2) 0.001(2)
C21 0.051(3) 0.063(3) 0.075(3) 0.005(2) 0.016(2) -0.008(2)
C11 0.084(4) 0.061(3) 0.070(3) 0.003(2) -0.001(3) 0.014(3)
C18 0.084(4) 0.077(3) 0.045(3) 0.003(2) -0.006(2) -0.014(3)
C14 0.115(4) 0.059(3) 0.077(4) -0.010(2) 0.054(3) -0.017(3)
C15 0.130(6) 0.073(4) 0.134(6) 0.009(4) 0.082(5) -0.008(4)
C12 0.118(6) 0.079(4) 0.142(7) 0.003(4) -0.035(5) 0.031(4)
F2 0.060(8) 0.051(9) 0.051(9) 0.012(6) 0.011(6) -0.024(7)
F3 0.068(13) 0.077(10) 0.074(11) -0.023(7) -0.015(8) 0.014(9)
F1 0.076(13) 0.089(16) 0.063(12) 0.038(9) -0.020(8) 0.001(10)

loop_
_atom_type_symbol
_atom_type_description
_atom_type_scat_dispersion_real
_atom_type_scat_dispersion_imag
_atom_type_scat_source
C C 0.0033 0.0016 'International Tables Vol C Tables 4.2.6.8 and 6.1.1.4'
H H 0.0000 0.0000 'International Tables Vol C Tables 4.2.6.8 and 6.1.1.4'
Cl Cl 0.1484 0.1585 'International Tables Vol C Tables 4.2.6.8 and 6.1.1.4'
F F 0.0171 0.0103 'International Tables Vol C Tables 4.2.6.8 and 6.1.1.4'
Fe Fe 0.3463 0.8444 'International Tables Vol C Tables 4.2.6.8 and 6.1.1.4'
N N 0.0061 0.0033 'International Tables Vol C Tables 4.2.6.8 and 6.1.1.4'
O O 0.0106 0.0060 'International Tables Vol C Tables 4.2.6.8 and 6.1.1.4'

loop_
_geom_angle_atom_site_label_1
_geom_angle_atom_site_label_2
_geom_angle_atom_site_label_3
_geom_angle
_geom_angle_site_symmetry_1
_geom_angle_site_symmetry_3
_geom_angle_publ_flag
O5 Fe1 O6 77.87(9) . 3_766 ?
O4 Fe1 O5 94.99(10) 4_666 . ?
O4 Fe1 O1 98.03(9) 4_666 . ?
O4 Fe1 O3 80.59(9) 4_666 4_666 ?
O4 Fe1 O6 167.73(10) 4_666 3_766 ?
O1 Fe1 O5 88.28(9) . . ?
O1 Fe1 O6 91.77(10) . 3_766 ?
O3 Fe1 O5 89.65(10) 4_666 . ?
O3 Fe1 O1 177.41(10) 4_666 . ?
O3 Fe1 O6 89.32(10) 4_666 3_766 ?
O2 Fe1 O5 161.56(10) . . ?
O2 Fe1 O4 101.57(10) . 4_666 ?
O2 Fe1 O1 81.48(9) . . ?
O2 Fe1 O3 100.92(10) . 4_666 ?
O2 Fe1 O6 87.11(10) . 3_766 ?
C7 O5 Fe1 115.5(2) . . ?
C5 O4 Fe1 114.6(2) . 4_565 ?
C1 O1 Fe1 113.1(2) . . ?
C4 O3 Fe1 114.3(2) . 4_565 ?
C9 O6 Fe1 115.3(2) . 3_766 ?
C2 O2 Fe1 112.9(2) . . ?
C19 N00B C10 108.9(3) . . ?
C19 N00B C16 111.1(3) . . ?
C19 N00B C13 108.7(3) . . ?
C10 N00B C16 107.4(3) . . ?
C13 N00B C10 112.1(3) . . ?
C13 N00B C16 108.7(3) . . ?
O3 C4 C3 125.4(3) . . ?
O3 C4 C5 115.5(3) . . ?
C3 C4 C5 119.1(3) . . ?
O6 C9 C7 115.2(3) . 3_766 ?
O6 C9 C8 125.1(3) . . ?
C8 C9 C7 119.7(3) . 3_766 ?
C4 C3 Cl1 119.3(3) . . ?
C2 C3 Cl1 119.7(3) . . ?
C2 C3 C4 121.0(3) . . ?
F1 C3 Cl1 7.9(11) . . ?
F1 C3 C4 119.3(12) . . ?
F1 C3 C2 119.1(12) . . ?
O4 C5 C4 114.6(3) . . ?
O4 C5 C6 125.4(3) . . ?
C6 C5 C4 120.0(3) . . ?
O5 C7 C9 115.9(3) . 3_766 ?
O5 C7 C8 125.3(3) . . ?
C8 C7 C9 118.8(3) . 3_766 ?
O2 C2 C3 124.6(3) . . ?
O2 C2 C1 115.8(3) . . ?
C3 C2 C1 119.6(3) . . ?
O1 C1 C2 115.3(3) . . ?
O1 C1 C6 125.3(3) . . ?
C6 C1 C2 119.4(3) . . ?
C5 C6 Cl2 119.8(3) . . ?
C5 C6 C1 120.8(3) . . ?
C1 C6 Cl2 119.4(3) . . ?
F2 C6 Cl2 8.5(9) . . ?
F2 C6 C5 117.0(9) . . ?
F2 C6 C1 121.5(10) . . ?
C9 C8 Cl3 119.0(3) . . ?
C9 C8 C7 121.5(3) . . ?
C9 C8 F3 121.5(10) . . ?
C7 C8 Cl3 119.6(3) . . ?
C7 C8 F3 115.7(9) . . ?
F3 C8 Cl3 12.9(8) . . ?
N00B C19 H19A 108.2 . . ?
N00B C19 H19B 108.2 . . ?
N00B C19 C20 116.2(3) . . ?
H19A C19 H19B 107.4 . . ?
C20 C19 H19A 108.2 . . ?
C20 C19 H19B 108.2 . . ?
N00B C10 H10A 108.3 . . ?
N00B C10 H10B 108.3 . . ?
H10A C10 H10B 107.4 . . ?
C11 C10 N00B 116.1(4) . . ?
C11 C10 H10A 108.3 . . ?
C11 C10 H10B 108.3 . . ?
C19 C20 H20A 109.5 . . ?
C19 C20 H20B 109.5 . . ?
C19 C20 C21 110.9(3) . . ?
H20A C20 H20B 108.0 . . ?
C21 C20 H20A 109.5 . . ?
C21 C20 H20B 109.5 . . ?
N00B C16 H16A 108.0 . . ?
N00B C16 H16B 108.0 . . ?
H16A C16 H16B 107.3 . . ?
C17 C16 N00B 117.0(3) . . ?
C17 C16 H16A 108.0 . . ?
C17 C16 H16B 108.0 . . ?
N00B C13 H13A 108.3 . . ?
N00B C13 H13B 108.3 . . ?
N00B C13 C14 116.1(4) . . ?
H13A C13 H13B 107.4 . . ?
C14 C13 H13A 108.3 . . ?
C14 C13 H13B 108.3 . . ?
C16 C17 H17A 110.2 . . ?
C16 C17 H17B 110.2 . . ?
C16 C17 C18 107.8(4) . . ?
H17A C17 H17B 108.5 . . ?
C18 C17 H17A 110.2 . . ?
C18 C17 H17B 110.2 . . ?
C20 C21 H21A 109.5 . . ?
C20 C21 H21B 109.5 . . ?
C20 C21 H21C 109.5 . . ?
H21A C21 H21B 109.5 . . ?
H21A C21 H21C 109.5 . . ?
H21B C21 H21C 109.5 . . ?
C10 C11 H11A 109.7 . . ?
C10 C11 H11B 109.7 . . ?
C10 C11 C12 109.7(5) . . ?
H11A C11 H11B 108.2 . . ?
C12 C11 H11A 109.7 . . ?
C12 C11 H11B 109.7 . . ?
C17 C18 H18A 109.5 . . ?
C17 C18 H18B 109.5 . . ?
C17 C18 H18C 109.5 . . ?
H18A C18 H18B 109.5 . . ?
H18A C18 H18C 109.5 . . ?
H18B C18 H18C 109.5 . . ?
C13 C14 H14A 109.8 . . ?
C13 C14 H14B 109.8 . . ?
C13 C14 C15 109.4(5) . . ?
H14A C14 H14B 108.2 . . ?
C15 C14 H14A 109.8 . . ?
C15 C14 H14B 109.8 . . ?
C14 C15 H15A 109.5 . . ?
C14 C15 H15B 109.5 . . ?
C14 C15 H15C 109.5 . . ?
H15A C15 H15B 109.5 . . ?
H15A C15 H15C 109.5 . . ?
H15B C15 H15C 109.5 . . ?
C11 C12 H12A 109.5 . . ?
C11 C12 H12B 109.5 . . ?
C11 C12 H12C 109.5 . . ?
H12A C12 H12B 109.5 . . ?
H12A C12 H12C 109.5 . . ?
H12B C12 H12C 109.5 . . ?

loop_
_geom_bond_atom_site_label_1
_geom_bond_atom_site_label_2
_geom_bond_distance
_geom_bond_site_symmetry_2
_geom_bond_publ_flag
Fe1 O5 2.079(2) . ?
Fe1 O4 1.990(2) 4_666 ?
Fe1 O1 1.999(2) . ?
Fe1 O3 1.997(2) 4_666 ?
Fe1 O6 2.094(2) 3_766 ?
Fe1 O2 1.988(2) . ?
Cl1 C3 1.719(4) . ?
Cl2 C6 1.742(4) . ?
Cl3 C8 1.735(4) . ?
O5 C7 1.254(4) . ?
O4 Fe1 1.990(2) 4_565 ?
O4 C5 1.301(4) . ?
O1 C1 1.290(4) . ?
O3 Fe1 1.997(2) 4_565 ?
O3 C4 1.287(4) . ?
O6 Fe1 2.094(2) 3_766 ?
O6 C9 1.258(4) . ?
O2 C2 1.296(4) . ?
N00B C19 1.514(5) . ?
N00B C10 1.527(5) . ?
N00B C16 1.528(5) . ?
N00B C13 1.520(5) . ?
C4 C3 1.399(5) . ?
C4 C5 1.481(5) . ?
C9 C7 1.538(5) 3_766 ?
C9 C8 1.384(5) . ?
C3 C2 1.385(5) . ?
C3 F1 1.377(15) . ?
C5 C6 1.386(5) . ?
C7 C9 1.538(5) 3_766 ?
C7 C8 1.388(5) . ?
C2 C1 1.487(5) . ?
C1 C6 1.393(5) . ?
C6 F2 1.306(12) . ?
C8 F3 1.39(2) . ?
C19 H19A 0.9900 . ?
C19 H19B 0.9900 . ?
C19 C20 1.518(6) . ?
C10 H10A 0.9900 . ?
C10 H10B 0.9900 . ?
C10 C11 1.517(6) . ?
C20 H20A 0.9900 . ?
C20 H20B 0.9900 . ?
C20 C21 1.520(6) . ?
C16 H16A 0.9900 . ?
C16 H16B 0.9900 . ?
C16 C17 1.518(6) . ?
C13 H13A 0.9900 . ?
C13 H13B 0.9900 . ?
C13 C14 1.525(7) . ?
C17 H17A 0.9900 . ?
C17 H17B 0.9900 . ?
C17 C18 1.541(7) . ?
C21 H21A 0.9800 . ?
C21 H21B 0.9800 . ?
C21 H21C 0.9800 . ?
C11 H11A 0.9900 . ?
C11 H11B 0.9900 . ?
C11 C12 1.527(8) . ?
C18 H18A 0.9800 . ?
C18 H18B 0.9800 . ?
C18 H18C 0.9800 . ?
C14 H14A 0.9900 . ?
C14 H14B 0.9900 . ?
C14 C15 1.533(7) . ?
C15 H15A 0.9800 . ?
C15 H15B 0.9800 . ?
C15 H15C 0.9800 . ?
C12 H12A 0.9800 . ?
C12 H12B 0.9800 . ?
C12 H12C 0.9800 . ?

loop_
_geom_torsion_atom_site_label_1
_geom_torsion_atom_site_label_2
_geom_torsion_atom_site_label_3
_geom_torsion_atom_site_label_4
_geom_torsion
_geom_torsion_site_symmetry_1
_geom_torsion_site_symmetry_2
_geom_torsion_site_symmetry_3
_geom_torsion_site_symmetry_4
_geom_torsion_publ_flag
Fe1 O5 C7 C9 -5.0(4) . . . 3_766 ?
Fe1 O5 C7 C8 175.1(3) . . . . ?
Fe1 O4 C5 C4 -1.6(4) 4_565 . . . ?
Fe1 O4 C5 C6 178.9(3) 4_565 . . . ?
Fe1 O1 C1 C2 -8.2(3) . . . . ?
Fe1 O1 C1 C6 172.0(3) . . . . ?
Fe1 O3 C4 C3 -174.0(3) 4_565 . . . ?
Fe1 O3 C4 C5 6.2(3) 4_565 . . . ?
Fe1 O6 C9 C7 -1.3(4) 3_766 . . 3_766 ?
Fe1 O6 C9 C8 179.0(3) 3_766 . . . ?
Fe1 O2 C2 C3 -171.3(3) . . . . ?
Fe1 O2 C2 C1 8.8(3) . . . . ?
Cl1 C3 C2 O2 -1.1(5) . . . . ?
Cl1 C3 C2 C1 178.8(3) . . . . ?
O5 C7 C8 Cl3 -3.8(5) . . . . ?
O5 C7 C8 C9 177.1(3) . . . . ?
O5 C7 C8 F3 10.1(11) . . . . ?
O4 C5 C6 Cl2 2.1(5) . . . . ?
O4 C5 C6 C1 -178.2(3) . . . . ?
O4 C5 C6 F2 -7.0(11) . . . . ?
O1 C1 C6 Cl2 -0.9(5) . . . . ?
O1 C1 C6 C5 179.4(3) . . . . ?
O1 C1 C6 F2 8.6(11) . . . . ?
O3 C4 C3 Cl1 3.2(5) . . . . ?
O3 C4 C3 C2 -177.3(3) . . . . ?
O3 C4 C3 F1 -5.8(13) . . . . ?
O3 C4 C5 O4 -3.1(4) . . . . ?
O3 C4 C5 C6 176.5(3) . . . . ?
O6 C9 C8 Cl3 3.4(5) . . . . ?
O6 C9 C8 C7 -177.6(3) . . . . ?
O6 C9 C8 F3 -11.3(11) . . . . ?
O2 C2 C1 O1 -0.4(4) . . . . ?
O2 C2 C1 C6 179.4(3) . . . . ?
N00B C19 C20 C21 -172.2(4) . . . . ?
N00B C10 C11 C12 -179.9(5) . . . . ?
N00B C16 C17 C18 176.4(4) . . . . ?
N00B C13 C14 C15 177.2(4) . . . . ?
C4 C3 C2 O2 179.5(3) . . . . ?
C4 C3 C2 C1 -0.6(5) . . . . ?
C4 C5 C6 Cl2 -177.4(3) . . . . ?
C4 C5 C6 C1 2.3(5) . . . . ?
C4 C5 C6 F2 173.5(10) . . . . ?
C9 C7 C8 Cl3 176.4(3) 3_766 . . . ?
C9 C7 C8 C9 -2.7(6) 3_766 . . . ?
C9 C7 C8 F3 -169.7(9) 3_766 . . . ?
C3 C4 C5 O4 177.1(3) . . . . ?
C3 C4 C5 C6 -3.4(5) . . . . ?
C3 C2 C1 O1 179.7(3) . . . . ?
C3 C2 C1 C6 -0.5(5) . . . . ?
C5 C4 C3 Cl1 -176.9(3) . . . . ?
C5 C4 C3 C2 2.5(5) . . . . ?
C5 C4 C3 F1 174.0(13) . . . . ?
C7 C9 C8 Cl3 -176.4(3) 3_766 . . . ?
C7 C9 C8 C7 2.7(6) 3_766 . . . ?
C7 C9 C8 F3 169.0(10) 3_766 . . . ?
C2 C1 C6 Cl2 179.3(3) . . . . ?
C2 C1 C6 C5 -0.4(5) . . . . ?
C2 C1 C6 F2 -171.2(11) . . . . ?
C19 N00B C10 C11 -173.9(4) . . . . ?
C19 N00B C16 C17 50.1(5) . . . . ?
C19 N00B C13 C14 67.1(5) . . . . ?
C10 N00B C19 C20 -60.5(5) . . . . ?
C10 N00B C16 C17 169.1(4) . . . . ?
C10 N00B C13 C14 -53.4(5) . . . . ?
C16 N00B C19 C20 57.5(5) . . . . ?
C16 N00B C10 C11 65.8(5) . . . . ?
C16 N00B C13 C14 -171.9(4) . . . . ?
C13 N00B C19 C20 177.1(4) . . . . ?
C13 N00B C10 C11 -53.5(5) . . . . ?
C13 N00B C16 C17 -69.5(5) . . . . ?
F1 C3 C2 O2 7.9(13) . . . . ?
F1 C3 C2 C1 -172.1(12) . . . . ?
